data_1568282
loop_
_publ_author_name
'Hu, Yuan'
'Huang, Jin-Yu'
'Yan, Ru-Jie'
'Chen, Zhi-Chao'
'Ouyang, Qin'
'Du, Wei'
'Chen, Ying-Chun'

_publ_section_title
;
 Diastereodivergent <i>cis</i>- and <i>trans</i>-fused [4 + 2] annulations
 of cyclic 1,3-dienes and 1-azadienes <i>via</i> ligand-controlled
 palladium catalysis.
;
_journal_issue 7
_journal_name_full 'Chemical science'
_journal_page_first 1896
_journal_page_last 1901
_journal_paper_doi 10.1039/d2sc06813c
_journal_volume 14
_journal_year 2023
_chemical_absolute_configuration ad
_chemical_formula_moiety 'C32 H27 N O3 S'
_chemical_formula_sum 'C32 H27 N O3 S'
_chemical_formula_weight 505.60
_space_group_crystal_system orthorhombic
_space_group_IT_number 19
_space_group_name_Hall 'P 2ac 2ab'
_space_group_name_H-M_alt 'P 21 21 21'
_atom_sites_solution_hydrogens geom
_atom_sites_solution_primary dual
_audit_creation_date 2021-07-19
_audit_creation_method
;
Olex2 1.3
(compiled 2020.11.12 svn.r5f609507 for OlexSys, GUI svn.r6272)
;
_audit_update_record
;
2022-11-15 deposited with the CCDC.	2023-01-16 downloaded from the CCDC.
;
_cell_angle_alpha 90
_cell_angle_beta 90
_cell_angle_gamma 90
_cell_formula_units_Z 4
_cell_length_a 7.9263(6)
_cell_length_b 10.6732(11)
_cell_length_c 31.221(3)
_cell_measurement_reflns_used 4488
_cell_measurement_temperature 300(2)
_cell_measurement_theta_max 25.716
_cell_measurement_theta_min 2.312
_cell_volume 2641.3(4)
_computing_cell_refinement 'SAINT V8.40B (?, 2016)'
_computing_data_reduction 'SAINT V8.40B (?, 2016)'
_computing_molecular_graphics 'Olex2 1.3 (Dolomanov et al., 2009)'
_computing_publication_material 'Olex2 1.3 (Dolomanov et al., 2009)'
_computing_structure_refinement 'SHELXL 2014/7 (Sheldrick, 2015)'
_computing_structure_solution 'SHELXT 2018/2 (Sheldrick, 2018)'
_diffrn_ambient_temperature 300.0
_diffrn_measured_fraction_theta_full 1.000
_diffrn_measured_fraction_theta_max 0.999
_diffrn_measurement_device_type 'Bruker APEX-II CCD'
_diffrn_measurement_method '\f and \w scans'
_diffrn_radiation_type MoK\a
_diffrn_radiation_wavelength 0.71073
_diffrn_reflns_av_R_equivalents 0.0697
_diffrn_reflns_av_unetI/netI 0.0658
_diffrn_reflns_Laue_measured_fraction_full 1.000
_diffrn_reflns_Laue_measured_fraction_max 0.999
_diffrn_reflns_limit_h_max 10
_diffrn_reflns_limit_h_min -10
_diffrn_reflns_limit_k_max 13
_diffrn_reflns_limit_k_min -13
_diffrn_reflns_limit_l_max 34
_diffrn_reflns_limit_l_min -40
_diffrn_reflns_number 23184
_diffrn_reflns_point_group_measured_fraction_full 1.000
_diffrn_reflns_point_group_measured_fraction_max 0.998
_diffrn_reflns_theta_full 25.242
_diffrn_reflns_theta_max 27.458
_diffrn_reflns_theta_min 2.016
_diffrn_source_current 1.4
_diffrn_source_power 0.07
_diffrn_source_voltage 50.0
_diffrn_standards_number 0
_exptl_absorpt_coefficient_mu 0.157
_exptl_absorpt_correction_T_max 0.7456
_exptl_absorpt_correction_T_min 0.6469
_exptl_absorpt_correction_type multi-scan
_exptl_absorpt_process_details
;
SADABS-2016/2 (Bruker,2016/2) was used for absorption correction.
wR2(int) was 0.0937 before and 0.0659 after correction.
The Ratio of minimum to maximum transmission is 0.8676.
The \l/2 correction factor is Not present.
;
_exptl_crystal_colour 'clear yellowish yellow'
_exptl_crystal_colour_lustre clear
_exptl_crystal_colour_modifier yellowish
_exptl_crystal_colour_primary yellow
_exptl_crystal_density_diffrn 1.271
_exptl_crystal_description needle
_exptl_crystal_F_000 1064
_exptl_crystal_size_max 0.41
_exptl_crystal_size_mid 0.12
_exptl_crystal_size_min 0.11
_refine_diff_density_max 0.321
_refine_diff_density_min -0.226
_refine_diff_density_rms 0.038
_refine_ls_abs_structure_details
;
 Flack x determined using 1126 quotients [(I+)-(I-)]/[(I+)+(I-)]
 (Parsons, Flack and Wagner, Acta Cryst. B69 (2013) 249-259).
;
_refine_ls_abs_structure_Flack -0.05(6)
_refine_ls_extinction_method none
_refine_ls_goodness_of_fit_ref 1.023
_refine_ls_hydrogen_treatment constr
_refine_ls_matrix_type full
_refine_ls_number_parameters 335
_refine_ls_number_reflns 6027
_refine_ls_number_restraints 0
_refine_ls_restrained_S_all 1.023
_refine_ls_R_factor_all 0.1072
_refine_ls_R_factor_gt 0.0493
_refine_ls_shift/su_max 0.000
_refine_ls_shift/su_mean 0.000
_refine_ls_structure_factor_coef Fsqd
_refine_ls_weighting_details 'w=1/[\s^2^(Fo^2^)+(0.0412P)^2^+0.2636P] where P=(Fo^2^+2Fc^2^)/3'
_refine_ls_weighting_scheme calc
_refine_ls_wR_factor_gt 0.0937
_refine_ls_wR_factor_ref 0.1168
_reflns_Friedel_coverage 0.752
_reflns_Friedel_fraction_full 1.000
_reflns_Friedel_fraction_max 0.996
_reflns_number_gt 3637
_reflns_number_total 6027
_reflns_threshold_expression 'I > 2\s(I)'
_cod_data_source_file d2sc06813c2.cif
_cod_data_source_block 16
_cod_depositor_comments 'Adding full bibliography for 1568280--1568287.cif.'
_cod_original_cell_volume 2641.2(4)
_cod_database_code 1568282
_shelx_shelxl_version_number 2014/7
_shelx_space_group_comment
;
The symmetry employed for this shelxl refinement is uniquely defined
by the following loop, which should always be used as a source of
symmetry information in preference to the above space-group names.
They are only intended as comments.
;
_shelx_estimated_absorpt_t_max 0.983
_shelx_estimated_absorpt_t_min 0.939
_olex2_refinement_description
;
1. Fixed Uiso
 At 1.2 times of:
  All C(H) groups, All C(H,H) groups
 At 1.5 times of:
  All C(H,H,H) groups
2.a Ternary CH refined with riding coordinates:
 C7(H7), C16(H16)
2.b Secondary CH2 refined with riding coordinates:
 C15(H15A,H15B)
2.c Aromatic/amide H refined with riding coordinates:
 C1(H1), C2(H2), C3(H3), C5(H5), C6(H6), C9(H9), C10(H10), C13(H13), C14(H14),
 C20(H20), C21(H21), C22(H22), C23(H23), C26(H26), C27(H27), C28(H28), C29(H29),
  C30(H30), C31(H31), C32(H32)
2.d Idealised Me refined as rotating group:
 C12(H12A,H12B,H12C)
;
_olex2_submission_special_instructions 'No special instructions were received'

loop_
_space_group_symop_operation_xyz
'x, y, z'
'x+1/2, -y+1/2, -z'
'-x, y+1/2, -z+1/2'
'-x+1/2, -y, z+1/2'

loop_
_atom_site_label
_atom_site_type_symbol
_atom_site_fract_x
_atom_site_fract_y
_atom_site_fract_z
_atom_site_U_iso_or_equiv
_atom_site_adp_type
_atom_site_occupancy
_atom_site_site_symmetry_order
_atom_site_calc_flag
_atom_site_refinement_flags_posn
_atom_site_refinement_flags_adp
_atom_site_refinement_flags_occupancy
_atom_site_disorder_assembly
_atom_site_disorder_group
S1 S 0.53357(11) 0.27541(10) 0.44143(3) 0.0525(3) Uani 1 1 d . . . . .
O1 O 0.6946(3) 0.3212(3) 0.42852(10) 0.0687(9) Uani 1 1 d . . . . .
O2 O 0.3184(3) 0.3811(3) 0.30369(8) 0.0598(8) Uani 1 1 d . . . . .
O3 O 0.4871(4) 0.2734(3) 0.48579(8) 0.0708(8) Uani 1 1 d . . . . .
N1 N 0.3938(4) 0.3660(3) 0.41699(9) 0.0430(7) Uani 1 1 d . . . . .
C1 C -0.0437(6) 0.9462(5) 0.46235(18) 0.0769(14) Uani 1 1 d . . . . .
H1 H -0.0721 1.0307 0.4629 0.092 Uiso 1 1 calc R U . . .
C2 C 0.0307(6) 0.8910(5) 0.49725(17) 0.0779(13) Uani 1 1 d . . . . .
H2 H 0.0510 0.9382 0.5218 0.093 Uiso 1 1 calc R U . . .
C3 C 0.0752(5) 0.7672(5) 0.49632(15) 0.0675(12) Uani 1 1 d . . . . .
H3 H 0.1255 0.7315 0.5203 0.081 Uiso 1 1 calc R U . . .
C4 C 0.0472(5) 0.6943(4) 0.46072(14) 0.0557(11) Uani 1 1 d . . . . .
C5 C 0.1065(5) 0.5637(4) 0.46080(14) 0.0606(11) Uani 1 1 d . . . . .
H5 H 0.1161 0.5267 0.4876 0.073 Uiso 1 1 calc R U . . .
C6 C 0.1465(5) 0.4946(4) 0.42923(14) 0.0581(11) Uani 1 1 d . . . . .
H6 H 0.1332 0.5289 0.4021 0.070 Uiso 1 1 calc R U . . .
C7 C 0.2127(4) 0.3636(4) 0.43137(12) 0.0476(9) Uani 1 1 d . . . . .
H7 H 0.2095 0.3360 0.4613 0.057 Uiso 1 1 calc R U . . .
C8 C 0.5089(5) 0.1247(4) 0.42036(12) 0.0492(9) Uani 1 1 d . . . . .
C9 C 0.4081(5) 0.0388(4) 0.44091(14) 0.0585(11) Uani 1 1 d . . . . .
H9 H 0.3574 0.0590 0.4669 0.070 Uiso 1 1 calc R U . . .
C10 C 0.3824(6) -0.0780(4) 0.42276(17) 0.0691(13) Uani 1 1 d . . . . .
H10 H 0.3151 -0.1361 0.4369 0.083 Uiso 1 1 calc R U . . .
C11 C 0.4542(6) -0.1094(4) 0.38440(18) 0.0732(13) Uani 1 1 d . . . . .
C12 C 0.4195(7) -0.2372(5) 0.3649(2) 0.124(2) Uani 1 1 d . . . . .
H12A H 0.3026 -0.2429 0.3570 0.186 Uiso 1 1 calc R U . . .
H12B H 0.4456 -0.3013 0.3854 0.186 Uiso 1 1 calc R U . . .
H12C H 0.4884 -0.2482 0.3399 0.186 Uiso 1 1 calc R U . . .
C13 C -0.0759(6) 0.8749(5) 0.42653(17) 0.0777(14) Uani 1 1 d . . . . .
H13 H -0.1284 0.9108 0.4029 0.093 Uiso 1 1 calc R U . . .
C14 C -0.0301(5) 0.7495(4) 0.42562(14) 0.0670(11) Uani 1 1 d . . . . .
H14 H -0.0514 0.7020 0.4012 0.080 Uiso 1 1 calc R U . . .
C15 C 0.1098(4) 0.2711(4) 0.40443(11) 0.0478(9) Uani 1 1 d . . . . .
H15A H -0.0056 0.2708 0.4148 0.057 Uiso 1 1 calc R U . . .
H15B H 0.1552 0.1876 0.4085 0.057 Uiso 1 1 calc R U . . .
C16 C 0.1092(4) 0.3014(4) 0.35626(12) 0.0479(10) Uani 1 1 d . . . . .
H16 H 0.0321 0.3721 0.3520 0.058 Uiso 1 1 calc R U . . .
C17 C 0.2820(4) 0.3462(4) 0.34547(12) 0.0465(10) Uani 1 1 d . . . . .
C18 C 0.4739(5) 0.4390(4) 0.30539(13) 0.0560(10) Uani 1 1 d . . . . .
C19 C 0.5372(5) 0.4406(3) 0.34693(12) 0.0456(9) Uani 1 1 d . . . . .
C20 C 0.6901(5) 0.5012(4) 0.35452(14) 0.0562(11) Uani 1 1 d . . . . .
H20 H 0.7368 0.5032 0.3818 0.067 Uiso 1 1 calc R U . . .
C21 C 0.7699(5) 0.5577(5) 0.32065(17) 0.0709(13) Uani 1 1 d . . . . .
H21 H 0.8713 0.5993 0.3254 0.085 Uiso 1 1 calc R U . . .
C22 C 0.7042(6) 0.5548(5) 0.27965(17) 0.0793(15) Uani 1 1 d . . . . .
H22 H 0.7620 0.5944 0.2576 0.095 Uiso 1 1 calc R U . . .
C23 C 0.5551(6) 0.4945(5) 0.27095(14) 0.0746(14) Uani 1 1 d . . . . .
H23 H 0.5109 0.4910 0.2434 0.090 Uiso 1 1 calc R U . . .
C24 C 0.4089(4) 0.3781(3) 0.37195(11) 0.0407(8) Uani 1 1 d . . . . .
C25 C 0.0453(4) 0.1948(4) 0.32889(12) 0.0518(10) Uani 1 1 d . . . . .
C26 C 0.1015(6) 0.0737(5) 0.33394(14) 0.0708(13) Uani 1 1 d . . . . .
H26 H 0.1842 0.0567 0.3543 0.085 Uiso 1 1 calc R U . . .
C27 C 0.0376(7) -0.0233(5) 0.30944(16) 0.0834(15) Uani 1 1 d . . . . .
H27 H 0.0769 -0.1046 0.3134 0.100 Uiso 1 1 calc R U . . .
C28 C -0.0834(7) 0.0008(7) 0.27940(17) 0.0863(17) Uani 1 1 d . . . . .
H28 H -0.1270 -0.0644 0.2630 0.104 Uiso 1 1 calc R U . . .
C29 C -0.1400(7) 0.1187(7) 0.27351(17) 0.0885(17) Uani 1 1 d . . . . .
H29 H -0.2214 0.1349 0.2528 0.106 Uiso 1 1 calc R U . . .
C30 C -0.0769(5) 0.2158(5) 0.29831(14) 0.0693(12) Uani 1 1 d . . . . .
H30 H -0.1178 0.2966 0.2942 0.083 Uiso 1 1 calc R U . . .
C31 C 0.5836(5) 0.0940(4) 0.38146(14) 0.0602(12) Uani 1 1 d . . . . .
H31 H 0.6521 0.1516 0.3674 0.072 Uiso 1 1 calc R U . . .
C32 C 0.5551(5) -0.0220(5) 0.36408(15) 0.0683(12) Uani 1 1 d . . . . .
H32 H 0.6047 -0.0424 0.3380 0.082 Uiso 1 1 calc R U . . .

loop_
_atom_site_aniso_label
_atom_site_aniso_U_11
_atom_site_aniso_U_22
_atom_site_aniso_U_33
_atom_site_aniso_U_23
_atom_site_aniso_U_13
_atom_site_aniso_U_12
S1 0.0453(5) 0.0602(6) 0.0521(6) 0.0058(5) -0.0123(5) -0.0012(5)
O1 0.0411(14) 0.076(2) 0.089(2) 0.0130(17) -0.0181(14) -0.0089(14)
O2 0.0537(16) 0.080(2) 0.0453(17) 0.0124(15) -0.0060(12) -0.0007(15)
O3 0.086(2) 0.085(2) 0.0408(16) 0.0047(15) -0.0156(14) 0.0004(19)
N1 0.0415(16) 0.0441(18) 0.0434(18) 0.0028(15) -0.0017(14) 0.0001(14)
C1 0.072(3) 0.057(3) 0.102(4) -0.008(3) 0.020(3) 0.013(3)
C2 0.085(3) 0.070(3) 0.078(4) -0.015(3) 0.016(3) 0.002(3)
C3 0.067(3) 0.071(3) 0.064(3) -0.002(3) 0.009(2) 0.005(2)
C4 0.050(2) 0.050(3) 0.067(3) -0.002(2) 0.013(2) 0.006(2)
C5 0.063(2) 0.063(3) 0.057(3) 0.004(2) 0.010(2) 0.002(2)
C6 0.062(2) 0.056(3) 0.056(3) -0.005(2) 0.014(2) 0.003(2)
C7 0.044(2) 0.050(2) 0.049(2) -0.0034(19) 0.0071(17) 0.0014(18)
C8 0.043(2) 0.051(2) 0.053(2) 0.0101(19) -0.0067(18) 0.0072(18)
C9 0.052(2) 0.063(3) 0.061(3) 0.015(3) 0.004(2) 0.004(2)
C10 0.058(3) 0.053(3) 0.096(4) 0.015(3) 0.004(3) 0.005(2)
C11 0.063(3) 0.049(3) 0.108(4) -0.001(3) 0.001(3) 0.018(2)
C12 0.119(5) 0.061(4) 0.192(7) -0.034(4) 0.016(5) 0.015(4)
C13 0.068(3) 0.077(3) 0.088(4) 0.015(3) -0.002(3) 0.017(3)
C14 0.066(2) 0.066(3) 0.068(3) -0.011(2) 0.002(2) 0.003(3)
C15 0.0365(17) 0.053(2) 0.053(2) -0.003(2) 0.0043(16) 0.0015(18)
C16 0.0343(17) 0.054(3) 0.055(2) 0.004(2) -0.0053(17) 0.0036(17)
C17 0.042(2) 0.054(3) 0.043(2) 0.0079(19) -0.0015(17) 0.0053(18)
C18 0.046(2) 0.066(3) 0.055(3) 0.012(2) 0.004(2) 0.006(2)
C19 0.0407(18) 0.045(2) 0.051(2) 0.0032(18) 0.0041(18) 0.0089(18)
C20 0.044(2) 0.060(3) 0.065(3) 0.003(2) 0.0046(19) -0.003(2)
C21 0.050(2) 0.073(3) 0.090(4) 0.012(3) 0.015(3) -0.005(2)
C22 0.060(3) 0.098(4) 0.080(4) 0.029(3) 0.027(3) 0.007(3)
C23 0.064(3) 0.105(4) 0.055(3) 0.018(3) 0.013(2) 0.006(3)
C24 0.0380(18) 0.040(2) 0.044(2) 0.0036(18) 0.0009(16) 0.0041(16)
C25 0.0386(19) 0.064(3) 0.053(2) 0.000(2) -0.0061(18) 0.000(2)
C26 0.075(3) 0.075(4) 0.062(3) -0.011(3) -0.018(2) 0.006(3)
C27 0.098(4) 0.073(3) 0.079(3) -0.013(3) -0.002(3) -0.007(3)
C28 0.075(4) 0.117(5) 0.067(4) -0.022(4) 0.003(3) -0.032(3)
C29 0.065(3) 0.132(5) 0.068(4) -0.007(4) -0.019(3) -0.016(4)
C30 0.052(2) 0.089(3) 0.067(3) 0.001(3) -0.015(2) 0.000(3)
C31 0.048(2) 0.061(3) 0.072(3) 0.012(2) 0.008(2) 0.011(2)
C32 0.059(3) 0.068(3) 0.078(3) -0.003(3) 0.011(2) 0.021(2)

loop_
_atom_type_symbol
_atom_type_description
_atom_type_scat_dispersion_real
_atom_type_scat_dispersion_imag
_atom_type_scat_source
C C 0.0033 0.0016 'International Tables Vol C Tables 4.2.6.8 and 6.1.1.4'
H H 0.0000 0.0000 'International Tables Vol C Tables 4.2.6.8 and 6.1.1.4'
N N 0.0061 0.0033 'International Tables Vol C Tables 4.2.6.8 and 6.1.1.4'
O O 0.0106 0.0060 'International Tables Vol C Tables 4.2.6.8 and 6.1.1.4'
S S 0.1246 0.1234 'International Tables Vol C Tables 4.2.6.8 and 6.1.1.4'

loop_
_geom_angle_atom_site_label_1
_geom_angle_atom_site_label_2
_geom_angle_atom_site_label_3
_geom_angle
_geom_angle_site_symmetry_1
_geom_angle_site_symmetry_3
_geom_angle_publ_flag
O1 S1 O3 120.56(18) . . ?
O1 S1 N1 105.59(17) . . ?
O1 S1 C8 108.00(19) . . ?
O3 S1 N1 106.38(17) . . ?
O3 S1 C8 108.72(19) . . ?
N1 S1 C8 106.79(17) . . ?
C18 O2 C17 105.6(3) . . ?
C7 N1 S1 119.4(2) . . ?
C24 N1 S1 117.0(2) . . ?
C24 N1 C7 112.3(3) . . ?
C2 C1 H1 120.4 . . ?
C2 C1 C13 119.2(4) . . ?
C13 C1 H1 120.4 . . ?
C1 C2 H2 119.7 . . ?
C3 C2 C1 120.6(5) . . ?
C3 C2 H2 119.7 . . ?
C2 C3 H3 119.3 . . ?
C2 C3 C4 121.5(5) . . ?
C4 C3 H3 119.3 . . ?
C3 C4 C5 118.9(4) . . ?
C3 C4 C14 118.0(4) . . ?
C14 C4 C5 123.1(4) . . ?
C4 C5 H5 115.5 . . ?
C6 C5 C4 128.9(4) . . ?
C6 C5 H5 115.5 . . ?
C5 C6 H6 116.7 . . ?
C5 C6 C7 126.6(4) . . ?
C7 C6 H6 116.7 . . ?
N1 C7 H7 108.4 . . ?
N1 C7 C15 110.8(3) . . ?
C6 C7 N1 107.8(3) . . ?
C6 C7 H7 108.4 . . ?
C6 C7 C15 113.0(3) . . ?
C15 C7 H7 108.4 . . ?
C9 C8 S1 120.2(3) . . ?
C9 C8 C31 119.9(4) . . ?
C31 C8 S1 119.8(3) . . ?
C8 C9 H9 120.2 . . ?
C8 C9 C10 119.7(4) . . ?
C10 C9 H9 120.2 . . ?
C9 C10 H10 119.4 . . ?
C11 C10 C9 121.2(4) . . ?
C11 C10 H10 119.4 . . ?
C10 C11 C12 119.7(5) . . ?
C10 C11 C32 118.5(4) . . ?
C32 C11 C12 121.8(5) . . ?
C11 C12 H12A 109.5 . . ?
C11 C12 H12B 109.5 . . ?
C11 C12 H12C 109.5 . . ?
H12A C12 H12B 109.5 . . ?
H12A C12 H12C 109.5 . . ?
H12B C12 H12C 109.5 . . ?
C1 C13 H13 119.9 . . ?
C1 C13 C14 120.1(4) . . ?
C14 C13 H13 119.9 . . ?
C4 C14 H14 119.7 . . ?
C13 C14 C4 120.6(4) . . ?
C13 C14 H14 119.7 . . ?
C7 C15 H15A 108.8 . . ?
C7 C15 H15B 108.8 . . ?
C7 C15 C16 113.8(3) . . ?
H15A C15 H15B 107.7 . . ?
C16 C15 H15A 108.8 . . ?
C16 C15 H15B 108.8 . . ?
C15 C16 H16 107.2 . . ?
C17 C16 C15 106.6(3) . . ?
C17 C16 H16 107.2 . . ?
C17 C16 C25 115.0(3) . . ?
C25 C16 C15 113.3(3) . . ?
C25 C16 H16 107.2 . . ?
O2 C17 C16 119.3(3) . . ?
C24 C17 O2 110.8(3) . . ?
C24 C17 C16 129.0(3) . . ?
O2 C18 C19 111.3(3) . . ?
O2 C18 C23 125.2(4) . . ?
C23 C18 C19 123.4(4) . . ?
C18 C19 C20 118.5(4) . . ?
C18 C19 C24 104.2(3) . . ?
C20 C19 C24 137.2(4) . . ?
C19 C20 H20 120.9 . . ?
C21 C20 C19 118.3(4) . . ?
C21 C20 H20 120.9 . . ?
C20 C21 H21 119.0 . . ?
C20 C21 C22 122.0(4) . . ?
C22 C21 H21 119.0 . . ?
C21 C22 H22 119.4 . . ?
C23 C22 C21 121.2(4) . . ?
C23 C22 H22 119.4 . . ?
C18 C23 H23 121.8 . . ?
C22 C23 C18 116.5(4) . . ?
C22 C23 H23 121.8 . . ?
N1 C24 C19 129.7(3) . . ?
C17 C24 N1 121.5(3) . . ?
C17 C24 C19 108.1(3) . . ?
C26 C25 C16 122.3(3) . . ?
C26 C25 C30 117.4(4) . . ?
C30 C25 C16 120.3(4) . . ?
C25 C26 H26 119.3 . . ?
C25 C26 C27 121.4(4) . . ?
C27 C26 H26 119.3 . . ?
C26 C27 H27 120.1 . . ?
C28 C27 C26 119.7(5) . . ?
C28 C27 H27 120.1 . . ?
C27 C28 H28 119.9 . . ?
C29 C28 C27 120.2(5) . . ?
C29 C28 H28 119.9 . . ?
C28 C29 H29 120.0 . . ?
C28 C29 C30 120.1(5) . . ?
C30 C29 H29 120.0 . . ?
C25 C30 C29 121.2(5) . . ?
C25 C30 H30 119.4 . . ?
C29 C30 H30 119.4 . . ?
C8 C31 H31 120.4 . . ?
C32 C31 C8 119.2(4) . . ?
C32 C31 H31 120.4 . . ?
C11 C32 H32 119.2 . . ?
C31 C32 C11 121.6(4) . . ?
C31 C32 H32 119.2 . . ?

loop_
_geom_bond_atom_site_label_1
_geom_bond_atom_site_label_2
_geom_bond_distance
_geom_bond_site_symmetry_2
_geom_bond_publ_flag
S1 O1 1.425(3) . ?
S1 O3 1.433(3) . ?
S1 N1 1.657(3) . ?
S1 C8 1.749(4) . ?
O2 C17 1.387(4) . ?
O2 C18 1.380(4) . ?
N1 C7 1.504(4) . ?
N1 C24 1.417(5) . ?
C1 H1 0.9300 . ?
C1 C2 1.372(6) . ?
C1 C13 1.376(6) . ?
C2 H2 0.9300 . ?
C2 C3 1.369(6) . ?
C3 H3 0.9300 . ?
C3 C4 1.375(6) . ?
C4 C5 1.470(6) . ?
C4 C14 1.387(6) . ?
C5 H5 0.9300 . ?
C5 C6 1.272(5) . ?
C6 H6 0.9300 . ?
C6 C7 1.495(6) . ?
C7 H7 0.9800 . ?
C7 C15 1.532(5) . ?
C8 C9 1.375(5) . ?
C8 C31 1.390(5) . ?
C9 H9 0.9300 . ?
C9 C10 1.384(6) . ?
C10 H10 0.9300 . ?
C10 C11 1.368(6) . ?
C11 C12 1.520(7) . ?
C11 C32 1.383(6) . ?
C12 H12A 0.9600 . ?
C12 H12B 0.9600 . ?
C12 H12C 0.9600 . ?
C13 H13 0.9300 . ?
C13 C14 1.387(6) . ?
C14 H14 0.9300 . ?
C15 H15A 0.9700 . ?
C15 H15B 0.9700 . ?
C15 C16 1.538(5) . ?
C16 H16 0.9800 . ?
C16 C17 1.490(5) . ?
C16 C25 1.511(5) . ?
C17 C24 1.346(5) . ?
C18 C19 1.391(5) . ?
C18 C23 1.386(5) . ?
C19 C20 1.394(5) . ?
C19 C24 1.445(5) . ?
C20 H20 0.9300 . ?
C20 C21 1.372(6) . ?
C21 H21 0.9300 . ?
C21 C22 1.382(6) . ?
C22 H22 0.9300 . ?
C22 C23 1.373(6) . ?
C23 H23 0.9300 . ?
C25 C26 1.376(6) . ?
C25 C30 1.378(5) . ?
C26 H26 0.9300 . ?
C26 C27 1.383(6) . ?
C27 H27 0.9300 . ?
C27 C28 1.366(7) . ?
C28 H28 0.9300 . ?
C28 C29 1.348(7) . ?
C29 H29 0.9300 . ?
C29 C30 1.387(7) . ?
C30 H30 0.9300 . ?
C31 H31 0.9300 . ?
C31 C32 1.371(6) . ?
C32 H32 0.9300 . ?

loop_
_geom_torsion_atom_site_label_1
_geom_torsion_atom_site_label_2
_geom_torsion_atom_site_label_3
_geom_torsion_atom_site_label_4
_geom_torsion
_geom_torsion_site_symmetry_1
_geom_torsion_site_symmetry_2
_geom_torsion_site_symmetry_3
_geom_torsion_site_symmetry_4
_geom_torsion_publ_flag
S1 N1 C7 C6 141.7(3) . . . . ?
S1 N1 C7 C15 -94.1(3) . . . . ?
S1 N1 C24 C17 121.6(3) . . . . ?
S1 N1 C24 C19 -69.3(5) . . . . ?
S1 C8 C9 C10 176.6(3) . . . . ?
S1 C8 C31 C32 -176.1(3) . . . . ?
O1 S1 N1 C7 -165.7(3) . . . . ?
O1 S1 N1 C24 53.5(3) . . . . ?
O1 S1 C8 C9 152.0(3) . . . . ?
O1 S1 C8 C31 -31.8(3) . . . . ?
O2 C17 C24 N1 172.4(3) . . . . ?
O2 C17 C24 C19 1.3(4) . . . . ?
O2 C18 C19 C20 -177.0(3) . . . . ?
O2 C18 C19 C24 0.2(4) . . . . ?
O2 C18 C23 C22 175.7(4) . . . . ?
O3 S1 N1 C7 -36.4(3) . . . . ?
O3 S1 N1 C24 -177.2(3) . . . . ?
O3 S1 C8 C9 19.6(4) . . . . ?
O3 S1 C8 C31 -164.2(3) . . . . ?
N1 S1 C8 C9 -94.8(3) . . . . ?
N1 S1 C8 C31 81.4(3) . . . . ?
N1 C7 C15 C16 -59.4(4) . . . . ?
C1 C2 C3 C4 0.0(7) . . . . ?
C1 C13 C14 C4 0.5(7) . . . . ?
C2 C1 C13 C14 -1.3(7) . . . . ?
C2 C3 C4 C5 176.6(4) . . . . ?
C2 C3 C4 C14 -0.8(6) . . . . ?
C3 C4 C5 C6 -153.8(5) . . . . ?
C3 C4 C14 C13 0.6(6) . . . . ?
C4 C5 C6 C7 177.4(4) . . . . ?
C5 C4 C14 C13 -176.7(4) . . . . ?
C5 C6 C7 N1 -111.3(5) . . . . ?
C5 C6 C7 C15 125.9(5) . . . . ?
C6 C7 C15 C16 61.8(4) . . . . ?
C7 N1 C24 C17 -21.9(5) . . . . ?
C7 N1 C24 C19 147.2(4) . . . . ?
C7 C15 C16 C17 38.4(4) . . . . ?
C7 C15 C16 C25 165.8(3) . . . . ?
C8 S1 N1 C7 79.5(3) . . . . ?
C8 S1 N1 C24 -61.3(3) . . . . ?
C8 C9 C10 C11 -0.7(6) . . . . ?
C8 C31 C32 C11 -0.2(6) . . . . ?
C9 C8 C31 C32 0.1(6) . . . . ?
C9 C10 C11 C12 -178.4(4) . . . . ?
C9 C10 C11 C32 0.6(7) . . . . ?
C10 C11 C32 C31 -0.1(7) . . . . ?
C12 C11 C32 C31 178.8(4) . . . . ?
C13 C1 C2 C3 1.1(7) . . . . ?
C14 C4 C5 C6 23.4(7) . . . . ?
C15 C16 C17 O2 -179.8(3) . . . . ?
C15 C16 C17 C24 -11.5(6) . . . . ?
C15 C16 C25 C26 -47.8(5) . . . . ?
C15 C16 C25 C30 130.4(4) . . . . ?
C16 C17 C24 N1 3.3(6) . . . . ?
C16 C17 C24 C19 -167.8(4) . . . . ?
C16 C25 C26 C27 178.0(4) . . . . ?
C16 C25 C30 C29 -178.5(4) . . . . ?
C17 O2 C18 C19 0.5(4) . . . . ?
C17 O2 C18 C23 -176.5(4) . . . . ?
C17 C16 C25 C26 75.2(5) . . . . ?
C17 C16 C25 C30 -106.6(4) . . . . ?
C18 O2 C17 C16 169.2(3) . . . . ?
C18 O2 C17 C24 -1.1(4) . . . . ?
C18 C19 C20 C21 0.8(6) . . . . ?
C18 C19 C24 N1 -171.1(4) . . . . ?
C18 C19 C24 C17 -0.9(4) . . . . ?
C19 C18 C23 C22 -1.0(7) . . . . ?
C19 C20 C21 C22 -0.8(7) . . . . ?
C20 C19 C24 N1 5.2(7) . . . . ?
C20 C19 C24 C17 175.4(4) . . . . ?
C20 C21 C22 C23 -0.1(8) . . . . ?
C21 C22 C23 C18 1.0(7) . . . . ?
C23 C18 C19 C20 0.1(6) . . . . ?
C23 C18 C19 C24 177.3(4) . . . . ?
C24 N1 C7 C6 -75.8(4) . . . . ?
C24 N1 C7 C15 48.4(4) . . . . ?
C24 C19 C20 C21 -175.2(4) . . . . ?
C25 C16 C17 O2 53.8(5) . . . . ?
C25 C16 C17 C24 -137.9(4) . . . . ?
C25 C26 C27 C28 0.2(8) . . . . ?
C26 C25 C30 C29 -0.3(6) . . . . ?
C26 C27 C28 C29 0.3(8) . . . . ?
C27 C28 C29 C30 -0.8(8) . . . . ?
C28 C29 C30 C25 0.8(8) . . . . ?
C30 C25 C26 C27 -0.2(7) . . . . ?
C31 C8 C9 C10 0.3(6) . . . . ?
